data_4101970
loop_
_publ_author_name
'Elodie Salager'
'Graeme M. Day'
'Robin S. Stein'
'Chris J. Pickard'
'B\'en\'edicte Elena'
'Lyndon Emsley'

_publ_section_title
;
 Powder Crystallography by Combined Crystal Structure Prediction and
 High-Resolution 1H Solid-State NMR Spectroscopy
;
_journal_name_full 'Journal of the American Chemical Society'
_journal_page_first 2564
_journal_page_last 2566
_journal_paper_doi 10.1021/ja909449k
_journal_volume 132
_journal_year 2010
_chemical_formula_sum 'C10 H14 O'
_space_group_IT_number 15
_symmetry_space_group_name_Hall '-C 2yc'
_symmetry_space_group_name_H-M 'C 1 2/c 1'
_cell_angle_alpha 90.000000
_cell_angle_beta 105.873901
_cell_angle_gamma 90.000000
_cell_formula_units_Z 8
_cell_length_a 24.451200
_cell_length_b 4.644200
_cell_length_c 16.710900
_cell_volume 1825.263
_cod_data_source_file ja909449k_si_002_22.cif
_cod_data_source_block spacegroup_15_frame_12
_cod_depositor_comments
;
 Removing duplicate loop entries from the _atom_type loop.

 Antanas Vaitkus,
 2018-07-07
;
_cod_database_code 4101970

loop_
_symmetry_equiv_pos_site_id
_symmetry_equiv_pos_as_xyz
1 x,y,z
2 1/2+x,1/2+y,z
3 1/2-x,1/2+y,1/2-z
4 -x,y,1/2-z
5 -x,-y,-z
6 1/2-x,1/2-y,-z
7 1/2+x,1/2-y,1/2+z
8 x,-y,1/2+z

loop_
_atom_site_label
_atom_site_type_symbol
_atom_site_fract_x
_atom_site_fract_y
_atom_site_fract_z
C1 C 0.135404 0.899542 0.762044
C2 C 0.169228 0.821793 0.709789
C3 C 0.080477 0.788181 0.741839
C4 C 0.148638 0.643739 0.641277
C5 C 0.059561 0.608778 0.673454
C6 C 0.093409 0.533998 0.621954
C7 C 0.159958 1.083166 0.838348
C8 C 0.204589 0.906907 0.901762
C9 C 0.114517 1.184362 0.880614
C10 C 0.072077 0.334614 0.549121
O1 O 0.224743 0.905578 0.722113
H1 H 0.228742 1.100745 0.742456
H2 H 0.052799 0.843111 0.780206
H3 H 0.176159 0.589559 0.602241
H4 H 0.016436 0.527809 0.660177
H5 H 0.179865 1.274922 0.820741
H6 H 0.238442 0.827168 0.876626
H7 H 0.223986 1.037660 0.956587
H8 H 0.184059 0.721950 0.921892
H9 H 0.080379 1.307142 0.838723
H10 H 0.133900 1.320207 0.934219
H11 H 0.095468 1.000300 0.903682
H12 H 0.039046 0.190843 0.558247
H13 H 0.054254 0.456452 0.491940
H14 H 0.106417 0.201237 0.538939

loop_
_atom_type_symbol
_atom_type_radius_bond
C 0.680000
O 0.680000
H 0.230000
